data_7237336
loop_
_publ_author_name
'Yamamoto, Keitaro'
'Ie, Yutaka'
'Nitani, Masashi'
'Tohnai, Norimitsu'
'Kakiuchi, Fumitoshi'
'Zhang, Ke'
'Pisula, Wojciech'
'Asadi, Kamal'
'Blom, Paul W. M.'
'Aso, Yoshio'

_publ_section_title
;
 Oligothiophene quinoids containing a benzo[c]thiophene unit for the
 stabilization of the quinoidal electronic structure
;
_journal_issue 28
_journal_name_full 'Journal of Materials Chemistry C'
_journal_page_first 7493
_journal_paper_doi 10.1039/C8TC01802B
_journal_volume 6
_journal_year 2018
_chemical_formula_moiety 'C68 H56 F4 N8 S6'
_chemical_formula_sum 'C68 H56 F4 N8 S6'
_chemical_formula_weight 1253.60
_space_group_crystal_system triclinic
_space_group_IT_number 2
_space_group_name_Hall '-P 1'
_space_group_name_H-M_alt 'P -1'
_atom_sites_solution_hydrogens geom
_atom_sites_solution_primary direct
_atom_sites_solution_secondary difmap
_audit_update_record
;
2018-04-14 deposited with the CCDC.
2018-05-18 downloaded from the CCDC.
;
_cell_angle_alpha 85.2769(7)
_cell_angle_beta 88.8887(9)
_cell_angle_gamma 79.7843(11)
_cell_formula_units_Z 2
_cell_length_a 8.19600(10)
_cell_length_b 17.4528(3)
_cell_length_c 22.7194(4)
_cell_measurement_temperature 296
_cell_volume 3187.44(9)
_computing_cell_refinement Unknown
_computing_data_collection Unknown
_computing_data_reduction Unknown
_computing_molecular_graphics 'CrystalStructure 4.2'
_computing_publication_material 'CrystalStructure 4.2 (Rigaku, 2015)'
_computing_structure_refinement 'SHELXL Version 2014/7 (Sheldrick, 2008)'
_computing_structure_solution 'SHELXT Version 2014/4 (Sheldrick, 2014)'
_diffrn_ambient_temperature 296
_diffrn_measured_fraction_theta_full 0.855
_diffrn_measured_fraction_theta_max 0.651
_diffrn_radiation_wavelength 0.80000
_diffrn_reflns_Laue_measured_fraction_full 0.855
_diffrn_reflns_Laue_measured_fraction_max 0.651
_diffrn_reflns_limit_h_max 11
_diffrn_reflns_limit_h_min -10
_diffrn_reflns_limit_k_max 24
_diffrn_reflns_limit_k_min -24
_diffrn_reflns_limit_l_max 31
_diffrn_reflns_limit_l_min 0
_diffrn_reflns_number 12975
_diffrn_reflns_point_group_measured_fraction_full 0.855
_diffrn_reflns_point_group_measured_fraction_max 0.651
_diffrn_reflns_theta_full 28.685
_diffrn_reflns_theta_max 35.183
_diffrn_reflns_theta_min 1.339
_diffrn_standards_number 0
_exptl_absorpt_coefficient_mu 0.000
_exptl_absorpt_correction_type none
_exptl_crystal_colour NONE
_exptl_crystal_density_diffrn 1.306
_exptl_crystal_density_method 'not measured'
_exptl_crystal_description NONE
_exptl_crystal_F_000 1304.00
_refine_diff_density_max 0.76
_refine_diff_density_min -0.67
_refine_ls_extinction_method none
_refine_ls_goodness_of_fit_ref 1.050
_refine_ls_hydrogen_treatment constr
_refine_ls_number_parameters 815
_refine_ls_number_reflns 12975
_refine_ls_number_restraints 0
_refine_ls_R_factor_all 0.1056
_refine_ls_R_factor_gt 0.0744
_refine_ls_shift/su_max 0.001
_refine_ls_structure_factor_coef Fsqd
_refine_ls_weighting_details 'w = 1/[\s^2^(Fo^2^)+(0.1145P)^2^+2.3600P] where P=(Fo^2^+2Fc^2^)/3'
_refine_ls_weighting_scheme calc
_refine_ls_wR_factor_gt 0.1973
_refine_ls_wR_factor_ref 0.2269
_reflns_Friedel_coverage 0.000
_reflns_number_gt 8997
_reflns_number_total 12975
_reflns_threshold_expression F^2^>2.0\s(F^2^)
_cod_data_source_file c8tc01802b2.cif
_cod_data_source_block BTQF
_cod_database_code 7237336

loop_
_space_group_symop_id
_space_group_symop_operation_xyz
1 +X,+Y,+Z
2 -X,-Y,-Z

loop_
_atom_site_label
_atom_site_type_symbol
_atom_site_fract_x
_atom_site_fract_y
_atom_site_fract_z
_atom_site_U_iso_or_equiv
_atom_site_adp_type
_atom_site_occupancy
_atom_site_site_symmetry_order
_atom_site_calc_flag
_atom_site_refinement_flags_posn
_atom_site_refinement_flags_adp
S1 S -0.06165(11) 0.38212(4) 1.20675(3) 0.0425(2) Uani 1 1 d . .
S2 S 0.18208(10) 0.54587(4) 1.09373(3) 0.03999(19) Uani 1 1 d . .
S3 S 0.36085(10) 0.53327(4) 0.91032(3) 0.0412(2) Uani 1 1 d . .
S4 S 1.13805(10) 0.97607(5) 0.59072(3) 0.0424(2) Uani 1 1 d . .
S5 S 1.32476(10) 0.94940(4) 0.40938(3) 0.0407(2) Uani 1 1 d . .
S6 S 1.56312(11) 1.10766(5) 0.28925(3) 0.0436(2) Uani 1 1 d . .
F1 F -0.0454(3) 0.54001(14) 1.31572(9) 0.0671(6) Uani 1 1 d . .
F2 F 0.1028(3) 0.57686(11) 1.20810(9) 0.0555(5) Uani 1 1 d . .
F3 F 0.3156(3) 0.66736(12) 1.03919(9) 0.0594(5) Uani 1 1 d . .
F4 F 0.4623(3) 0.73481(12) 0.94055(10) 0.0597(6) Uani 1 1 d . .
F5 F 1.0411(3) 0.77103(12) 0.56966(10) 0.0618(6) Uani 1 1 d . .
F6 F 1.1915(3) 0.83086(12) 0.46900(9) 0.0605(6) Uani 1 1 d . .
F7 F 1.4087(3) 0.90965(11) 0.29738(9) 0.0572(5) Uani 1 1 d . .
F8 F 1.5550(3) 0.93974(14) 0.18847(10) 0.0666(6) Uani 1 1 d . .
N1 N -0.2173(8) 0.4547(4) 1.4194(2) 0.123(2) Uani 1 1 d . .
N2 N -0.3118(5) 0.2708(2) 1.31418(18) 0.0723(10) Uani 1 1 d . .
N3 N 0.5402(5) 0.5371(2) 0.75958(16) 0.0722(10) Uani 1 1 d . .
N4 N 0.6428(5) 0.7585(2) 0.81651(16) 0.0679(9) Uani 1 1 d . .
N5 N 0.8569(5) 0.7566(2) 0.69398(15) 0.0664(9) Uani 1 1 d . .
N6 N 0.9546(5) 0.9811(2) 0.74215(17) 0.0768(11) Uani 1 1 d . .
N7 N 1.8088(5) 1.2136(2) 0.17588(18) 0.0749(10) Uani 1 1 d . .
N8 N 1.7168(7) 1.0202(4) 0.0799(2) 0.125(2) Uani 1 1 d . .
C1 C -0.2513(5) 0.3250(2) 1.31570(16) 0.0569(9) Uani 1 1 d . .
C2 C -0.1816(5) 0.3927(2) 1.32041(15) 0.0518(8) Uani 1 1 d . .
C3 C -0.2003(6) 0.4272(3) 1.37561(18) 0.0767(13) Uani 1 1 d . .
C4 C -0.0991(4) 0.4242(2) 1.27353(14) 0.0460(8) Uani 1 1 d . .
C5 C -0.0332(4) 0.4946(2) 1.27103(14) 0.0488(8) Uani 1 1 d . .
C6 C 0.0367(4) 0.51284(18) 1.21866(14) 0.0423(7) Uani 1 1 d . .
C7 C 0.0351(4) 0.45818(16) 1.17573(13) 0.0372(6) Uani 1 1 d . .
C8 C 0.0987(4) 0.46383(16) 1.11882(13) 0.0362(6) Uani 1 1 d . .
C9 C 0.1129(4) 0.40890(16) 1.07370(12) 0.0365(6) Uani 1 1 d . .
C10 C 0.1918(4) 0.43476(16) 1.02121(12) 0.0370(6) Uani 1 1 d . .
C11 C 0.2339(4) 0.51205(16) 1.02426(12) 0.0372(6) Uani 1 1 d . .
C12 C 0.0650(4) 0.33623(17) 1.07637(13) 0.0416(7) Uani 1 1 d . .
H12 H 0.0090 0.3199 1.1098 0.050 Uiso 1 1 calc R U
C13 C 0.0977(4) 0.28746(17) 1.03117(14) 0.0435(7) Uani 1 1 d . .
C14 C 0.1853(4) 0.31125(17) 0.98042(14) 0.0430(7) Uani 1 1 d . .
C15 C 0.2273(4) 0.38475(17) 0.97616(13) 0.0416(7) Uani 1 1 d . .
H15 H 0.2809 0.4013 0.9422 0.050 Uiso 1 1 calc R U
C16 C 0.0478(5) 0.20836(19) 1.03748(17) 0.0539(9) Uani 1 1 d . .
H16A H 0.0232 0.1940 0.9987 0.065 Uiso 1 1 calc R U
H16B H -0.0528 0.2113 1.0611 0.065 Uiso 1 1 calc R U
C17 C 0.1800(6) 0.1455(2) 1.0660(2) 0.0664(11) Uani 1 1 d . .
H17A H 0.1982 0.1576 1.1060 0.080 Uiso 1 1 calc R U
H17B H 0.2831 0.1451 1.0442 0.080 Uiso 1 1 calc R U
C18 C 0.1322(7) 0.0651(2) 1.0675(3) 0.0816(14) Uani 1 1 d . .
H18A H 0.0315 0.0662 1.0908 0.098 Uiso 1 1 calc R U
H18B H 0.1057 0.0560 1.0275 0.098 Uiso 1 1 calc R U
C19 C 0.2505(8) 0.0000(3) 1.0903(3) 0.111(2) Uani 1 1 d . .
H19A H 0.2752 0.0079 1.1307 0.133 Uiso 1 1 calc R U
H19B H 0.3522 -0.0011 1.0676 0.133 Uiso 1 1 calc R U
C20 C 0.1970(10) -0.0794(3) 1.0895(5) 0.143(3) Uani 1 1 d . .
H20A H 0.1215 -0.0846 1.1224 0.172 Uiso 1 1 calc R U
H20B H 0.1344 -0.0788 1.0537 0.172 Uiso 1 1 calc R U
C21 C 0.3111(14) -0.1418(5) 1.0923(7) 0.251(8) Uani 1 1 d . .
H21A H 0.3892 -0.1385 1.1226 0.301 Uiso 1 1 calc R U
H21B H 0.3675 -0.1459 1.0550 0.301 Uiso 1 1 calc R U
H21C H 0.2608 -0.1871 1.1015 0.301 Uiso 1 1 calc R U
C22 C 0.2359(5) 0.2582(2) 0.93126(15) 0.0515(8) Uani 1 1 d . .
H22A H 0.2515 0.2043 0.9477 0.062 Uiso 1 1 calc R U
H22B H 0.3414 0.2678 0.9151 0.062 Uiso 1 1 calc R U
C23 C 0.1102(5) 0.2692(2) 0.88134(16) 0.0591(10) Uani 1 1 d . .
H23A H 0.0019 0.2644 0.8977 0.071 Uiso 1 1 calc R U
H23B H 0.1026 0.3214 0.8620 0.071 Uiso 1 1 calc R U
C24 C 0.1574(5) 0.2096(2) 0.83596(17) 0.0611(10) Uani 1 1 d . .
H24A H 0.1607 0.1577 0.8553 0.073 Uiso 1 1 calc R U
H24B H 0.2680 0.2130 0.8213 0.073 Uiso 1 1 calc R U
C25 C 0.0392(5) 0.2205(3) 0.78364(18) 0.0656(11) Uani 1 1 d . .
H25A H -0.0715 0.2171 0.7983 0.079 Uiso 1 1 calc R U
H25B H 0.0359 0.2724 0.7643 0.079 Uiso 1 1 calc R U
C26 C 0.0867(6) 0.1611(3) 0.73862(19) 0.0718(12) Uani 1 1 d . .
H26A H 0.0908 0.1091 0.7579 0.086 Uiso 1 1 calc R U
H26B H 0.1968 0.1648 0.7235 0.086 Uiso 1 1 calc R U
C27 C -0.0329(7) 0.1723(3) 0.6874(2) 0.0870(15) Uani 1 1 d . .
H27A H -0.0428 0.2247 0.6695 0.104 Uiso 1 1 calc R U
H27B H -0.1396 0.1633 0.7015 0.104 Uiso 1 1 calc R U
H27C H 0.0077 0.1361 0.6587 0.104 Uiso 1 1 calc R U
C28 C 0.3043(4) 0.55789(17) 0.98245(13) 0.0381(6) Uani 1 1 d . .
C29 C 0.3444(4) 0.63260(18) 0.98903(14) 0.0438(7) Uani 1 1 d . .
C30 C 0.4150(4) 0.66594(18) 0.94122(15) 0.0454(7) Uani 1 1 d . .
C31 C 0.4406(4) 0.61945(19) 0.89263(14) 0.0445(7) Uani 1 1 d . .
C32 C 0.5153(4) 0.6347(2) 0.83896(14) 0.0486(8) Uani 1 1 d . .
C33 C 0.5294(5) 0.5808(2) 0.79519(15) 0.0539(9) Uani 1 1 d . .
C34 C 0.5853(5) 0.7041(2) 0.82680(15) 0.0517(9) Uani 1 1 d . .
C35 C 0.9144(5) 0.8106(2) 0.68144(15) 0.0533(9) Uani 1 1 d . .
C36 C 0.9838(4) 0.8794(2) 0.66601(15) 0.0480(8) Uani 1 1 d . .
C37 C 0.9690(5) 0.9357(2) 0.70780(16) 0.0550(9) Uani 1 1 d . .
C38 C 1.0594(4) 0.89087(18) 0.61210(14) 0.0441(7) Uani 1 1 d . .
C39 C 1.0865(4) 0.84069(19) 0.56602(15) 0.0455(7) Uani 1 1 d . .
C40 C 1.1589(4) 0.87004(18) 0.51722(14) 0.0439(7) Uani 1 1 d . .
C41 C 1.1978(4) 0.94577(17) 0.52035(13) 0.0394(7) Uani 1 1 d . .
C42 C 1.2691(4) 0.98897(17) 0.47683(13) 0.0370(6) Uani 1 1 d . .
C43 C 1.3081(4) 1.06694(17) 0.47627(13) 0.0376(6) Uani 1 1 d . .
C44 C 1.3879(4) 1.08987(17) 0.42332(13) 0.0379(6) Uani 1 1 d . .
C45 C 1.4053(4) 1.03094(16) 0.38070(13) 0.0365(6) Uani 1 1 d . .
C46 C 1.2703(4) 1.12039(18) 0.51907(14) 0.0427(7) Uani 1 1 d . .
H46 H 1.2183 1.1057 0.5539 0.051 Uiso 1 1 calc R U
C47 C 1.3085(4) 1.19475(18) 0.51099(14) 0.0451(7) Uani 1 1 d . .
C48 C 1.3946(4) 1.21593(18) 0.45910(14) 0.0447(7) Uani 1 1 d . .
C49 C 1.4323(4) 1.16315(18) 0.41644(14) 0.0430(7) Uani 1 1 d . .
H49 H 1.4887 1.1772 0.3824 0.052 Uiso 1 1 calc R U
C50 C 1.2564(5) 1.2517(2) 0.55777(16) 0.0524(8) Uani 1 1 d . .
H50A H 1.2386 1.3045 0.5391 0.063 Uiso 1 1 calc R U
H50B H 1.1519 1.2423 0.5750 0.063 Uiso 1 1 calc R U
C51 C 1.3827(5) 1.2453(2) 0.60646(17) 0.0611(10) Uani 1 1 d . .
H51A H 1.4890 1.2516 0.5891 0.073 Uiso 1 1 calc R U
H51B H 1.3955 1.1936 0.6269 0.073 Uiso 1 1 calc R U
C52 C 1.3333(5) 1.3061(2) 0.65091(17) 0.0602(10) Uani 1 1 d . .
H52A H 1.2226 1.3027 0.6655 0.072 Uiso 1 1 calc R U
H52B H 1.3294 1.3577 0.6309 0.072 Uiso 1 1 calc R U
C53 C 1.4514(6) 1.2968(3) 0.70366(19) 0.0680(11) Uani 1 1 d . .
H53A H 1.4562 1.2450 0.7234 0.082 Uiso 1 1 calc R U
H53B H 1.5619 1.3008 0.6890 0.082 Uiso 1 1 calc R U
C54 C 1.4018(6) 1.3566(2) 0.74825(19) 0.0690(11) Uani 1 1 d . .
H54A H 1.2907 1.3535 0.7625 0.083 Uiso 1 1 calc R U
H54B H 1.3999 1.4085 0.7290 0.083 Uiso 1 1 calc R U
C55 C 1.5192(7) 1.3447(3) 0.8005(2) 0.0874(15) Uani 1 1 d . .
H55A H 1.6292 1.3483 0.7868 0.105 Uiso 1 1 calc R U
H55B H 1.5192 1.2940 0.8205 0.105 Uiso 1 1 calc R U
H55C H 1.4833 1.3841 0.8273 0.105 Uiso 1 1 calc R U
C56 C 1.4344(5) 1.2969(2) 0.44717(18) 0.0605(10) Uani 1 1 d . .
H56A H 1.5375 1.2939 0.4251 0.073 Uiso 1 1 calc R U
H56B H 1.4498 1.3180 0.4844 0.073 Uiso 1 1 calc R U
C57 C 1.2980(8) 1.3512(3) 0.4125(3) 0.0985(18) Uani 1 1 d . .
H57A H 1.2848 1.3299 0.3752 0.118 Uiso 1 1 calc R U
H57B H 1.1947 1.3523 0.4343 0.118 Uiso 1 1 calc R U
C58 C 1.3274(11) 1.4345(3) 0.4002(4) 0.155(4) Uani 1 1 d . .
H58A H 1.4461 1.4306 0.3946 0.186 Uiso 1 1 calc R U
H58B H 1.2776 1.4527 0.3621 0.186 Uiso 1 1 calc R U
C59 C 1.2860(13) 1.4872(4) 0.4316(5) 0.209(6) Uani 1 1 d . .
H59A H 1.3335 1.4688 0.4700 0.250 Uiso 1 1 calc R U
H59B H 1.1668 1.4922 0.4363 0.250 Uiso 1 1 calc R U
C60 C 1.3207(13) 1.5702(4) 0.4186(6) 0.196(5) Uani 1 1 d . .
H60A H 1.4092 1.5767 0.4445 0.235 Uiso 1 1 calc R U
H60B H 1.3622 1.5749 0.3784 0.235 Uiso 1 1 calc R U
C61 C 1.2050(14) 1.6249(5) 0.4240(6) 0.219(6) Uani 1 1 d . .
H61A H 1.1224 1.6077 0.4499 0.263 Uiso 1 1 calc R U
H61B H 1.1570 1.6426 0.3860 0.263 Uiso 1 1 calc R U
H61C H 1.2453 1.6670 0.4403 0.263 Uiso 1 1 calc R U
C62 C 1.4702(4) 1.03273(17) 0.32398(13) 0.0393(7) Uani 1 1 d . .
C63 C 1.4714(4) 0.97402(18) 0.28356(14) 0.0445(7) Uani 1 1 d . .
C64 C 1.5404(4) 0.9887(2) 0.23027(15) 0.0511(8) Uani 1 1 d . .
C65 C 1.6017(4) 1.0600(2) 0.22438(14) 0.0481(8) Uani 1 1 d . .
C66 C 1.6826(5) 1.0891(3) 0.17591(16) 0.0569(9) Uani 1 1 d . .
C67 C 1.7020(6) 1.0497(3) 0.12247(19) 0.0802(14) Uani 1 1 d . .
C68 C 1.7500(5) 1.1584(3) 0.17690(17) 0.0601(10) Uani 1 1 d . .

loop_
_atom_site_aniso_label
_atom_site_aniso_U_11
_atom_site_aniso_U_22
_atom_site_aniso_U_33
_atom_site_aniso_U_23
_atom_site_aniso_U_13
_atom_site_aniso_U_12
S1 0.0504(5) 0.0417(4) 0.0353(4) -0.0022(3) 0.0048(3) -0.0087(3)
S2 0.0449(4) 0.0357(3) 0.0395(4) -0.0060(3) 0.0061(3) -0.0068(3)
S3 0.0436(5) 0.0431(4) 0.0353(4) 0.0006(3) 0.0010(3) -0.0056(3)
S4 0.0437(5) 0.0459(4) 0.0369(4) -0.0002(3) 0.0010(3) -0.0072(3)
S5 0.0458(5) 0.0355(3) 0.0410(4) -0.0062(3) 0.0057(3) -0.0067(3)
S6 0.0502(5) 0.0429(4) 0.0376(4) -0.0024(3) 0.0057(3) -0.0086(3)
F1 0.0843(16) 0.0728(14) 0.0483(11) -0.0272(10) 0.0095(11) -0.0160(12)
F2 0.0696(14) 0.0491(10) 0.0527(11) -0.0136(9) 0.0084(10) -0.0205(10)
F3 0.0777(15) 0.0508(11) 0.0536(11) -0.0121(9) 0.0150(11) -0.0201(10)
F4 0.0719(15) 0.0485(10) 0.0621(12) 0.0002(9) 0.0063(11) -0.0230(10)
F5 0.0731(15) 0.0490(11) 0.0660(13) 0.0045(10) 0.0055(11) -0.0228(10)
F6 0.0818(16) 0.0485(10) 0.0552(12) -0.0115(9) 0.0152(11) -0.0202(10)
F7 0.0723(14) 0.0484(10) 0.0556(11) -0.0154(9) 0.0098(10) -0.0192(10)
F8 0.0777(15) 0.0737(14) 0.0520(12) -0.0282(10) 0.0080(11) -0.0134(12)
N1 0.152(5) 0.170(5) 0.068(3) -0.047(3) 0.045(3) -0.069(4)
N2 0.068(2) 0.069(2) 0.079(2) 0.0061(19) 0.016(2) -0.0175(19)
N3 0.087(3) 0.071(2) 0.057(2) -0.0042(17) 0.0037(18) -0.010(2)
N4 0.068(2) 0.070(2) 0.065(2) 0.0159(17) 0.0073(18) -0.0209(19)
N5 0.066(2) 0.069(2) 0.063(2) 0.0128(16) 0.0079(17) -0.0179(18)
N6 0.092(3) 0.075(2) 0.061(2) -0.0084(18) 0.009(2) -0.011(2)
N7 0.066(3) 0.076(2) 0.080(3) 0.006(2) 0.017(2) -0.013(2)
N8 0.132(4) 0.202(6) 0.067(3) -0.060(3) 0.050(3) -0.084(4)
C1 0.052(2) 0.068(2) 0.0469(18) 0.0042(17) 0.0108(16) -0.006(2)
C2 0.051(2) 0.064(2) 0.0400(16) -0.0016(15) 0.0078(15) -0.0104(17)
C3 0.085(3) 0.103(4) 0.048(2) -0.013(2) 0.024(2) -0.033(3)
C4 0.0454(19) 0.0534(17) 0.0370(15) -0.0045(13) 0.0014(13) -0.0026(15)
C5 0.053(2) 0.0558(18) 0.0378(15) -0.0133(13) 0.0030(14) -0.0051(16)
C6 0.0423(18) 0.0417(15) 0.0431(15) -0.0061(12) 0.0008(13) -0.0072(13)
C7 0.0385(16) 0.0346(13) 0.0376(14) -0.0019(11) 0.0009(12) -0.0043(12)
C8 0.0339(15) 0.0351(13) 0.0386(14) -0.0032(11) 0.0016(12) -0.0031(11)
C9 0.0342(15) 0.0365(13) 0.0361(13) -0.0029(11) -0.0019(12) 0.0013(12)
C10 0.0355(15) 0.0367(13) 0.0364(13) -0.0033(11) -0.0014(12) 0.0007(12)
C11 0.0358(16) 0.0376(13) 0.0354(13) -0.0010(11) 0.0007(12) 0.0003(12)
C12 0.0458(18) 0.0386(14) 0.0389(14) -0.0026(11) 0.0008(13) -0.0034(13)
C13 0.0452(18) 0.0387(14) 0.0461(16) -0.0058(12) 0.0005(14) -0.0051(13)
C14 0.0454(18) 0.0389(14) 0.0436(15) -0.0065(12) 0.0027(14) -0.0027(13)
C15 0.0441(17) 0.0417(14) 0.0362(14) -0.0021(11) 0.0028(12) -0.0007(13)
C16 0.066(2) 0.0408(15) 0.058(2) -0.0160(14) 0.0094(17) -0.0113(16)
C17 0.082(3) 0.0428(18) 0.073(3) -0.0007(17) -0.002(2) -0.0078(18)
C18 0.087(3) 0.046(2) 0.111(4) 0.000(2) 0.006(3) -0.013(2)
C19 0.107(5) 0.050(2) 0.170(6) 0.011(3) 0.000(4) -0.008(3)
C20 0.139(6) 0.048(3) 0.236(10) 0.006(4) 0.001(6) -0.005(3)
C21 0.193(11) 0.107(7) 0.47(2) -0.085(10) -0.004(13) -0.044(7)
C22 0.060(2) 0.0440(16) 0.0492(17) -0.0125(14) 0.0093(16) -0.0017(15)
C23 0.066(2) 0.0564(19) 0.0526(19) -0.0207(16) 0.0020(17) 0.0023(18)
C24 0.071(3) 0.058(2) 0.055(2) -0.0238(17) 0.0065(18) -0.0055(19)
C25 0.073(3) 0.069(2) 0.057(2) -0.0261(18) 0.003(2) -0.009(2)
C26 0.082(3) 0.077(3) 0.063(2) -0.030(2) 0.004(2) -0.020(2)
C27 0.106(4) 0.097(3) 0.068(3) -0.026(3) 0.000(3) -0.035(3)
C28 0.0358(16) 0.0391(13) 0.0381(14) -0.0003(11) 0.0013(12) -0.0045(12)
C29 0.0438(18) 0.0428(15) 0.0429(15) -0.0030(12) 0.0005(13) -0.0028(13)
C30 0.0435(19) 0.0409(15) 0.0514(17) 0.0041(13) -0.0024(15) -0.0097(13)
C31 0.0373(17) 0.0473(16) 0.0451(16) 0.0086(13) -0.0049(13) -0.0026(13)
C32 0.0466(19) 0.0529(17) 0.0423(16) 0.0067(14) -0.0009(14) -0.0026(15)
C33 0.055(2) 0.058(2) 0.0436(17) 0.0075(15) 0.0036(15) -0.0019(17)
C34 0.046(2) 0.061(2) 0.0444(17) 0.0087(15) 0.0013(15) -0.0046(17)
C35 0.045(2) 0.063(2) 0.0471(18) 0.0112(16) 0.0023(15) -0.0049(17)
C36 0.0398(18) 0.0559(18) 0.0453(17) 0.0066(14) -0.0003(14) -0.0051(15)
C37 0.053(2) 0.061(2) 0.0465(18) 0.0093(16) 0.0007(16) -0.0054(17)
C38 0.0409(18) 0.0451(15) 0.0443(16) 0.0058(13) -0.0028(14) -0.0066(13)
C39 0.0419(19) 0.0436(15) 0.0504(17) 0.0073(13) -0.0014(14) -0.0109(14)
C40 0.0436(18) 0.0427(15) 0.0447(16) -0.0015(12) 0.0008(14) -0.0066(14)
C41 0.0349(16) 0.0423(14) 0.0392(14) -0.0007(12) 0.0016(12) -0.0033(12)
C42 0.0318(15) 0.0393(14) 0.0382(14) -0.0014(11) -0.0002(12) -0.0030(12)
C43 0.0360(16) 0.0382(13) 0.0372(14) -0.0039(11) -0.0009(12) -0.0023(12)
C44 0.0380(16) 0.0379(13) 0.0361(13) -0.0050(11) -0.0022(12) -0.0007(12)
C45 0.0361(15) 0.0354(13) 0.0375(13) -0.0051(11) 0.0012(12) -0.0045(11)
C46 0.0457(18) 0.0436(15) 0.0377(14) -0.0043(12) 0.0031(13) -0.0047(14)
C47 0.0461(18) 0.0421(15) 0.0462(16) -0.0082(13) 0.0023(14) -0.0037(14)
C48 0.0500(19) 0.0387(14) 0.0466(16) -0.0079(12) 0.0024(14) -0.0093(14)
C49 0.0433(18) 0.0403(14) 0.0450(16) -0.0052(12) 0.0027(14) -0.0057(13)
C50 0.060(2) 0.0452(16) 0.0521(18) -0.0136(14) 0.0071(16) -0.0050(16)
C51 0.064(2) 0.059(2) 0.060(2) -0.0266(17) 0.0036(18) 0.0012(18)
C52 0.071(3) 0.056(2) 0.055(2) -0.0252(16) 0.0048(18) -0.0063(18)
C53 0.078(3) 0.067(2) 0.063(2) -0.0264(19) 0.003(2) -0.011(2)
C54 0.084(3) 0.065(2) 0.064(2) -0.0286(19) 0.004(2) -0.020(2)
C55 0.116(4) 0.085(3) 0.069(3) -0.022(2) -0.009(3) -0.028(3)
C56 0.075(3) 0.0472(18) 0.065(2) -0.0171(16) 0.020(2) -0.0239(18)
C57 0.122(5) 0.046(2) 0.124(5) 0.008(3) -0.002(4) -0.012(3)
C58 0.167(7) 0.047(3) 0.245(10) 0.005(4) 0.044(7) -0.010(4)
C59 0.248(11) 0.071(4) 0.324(14) -0.084(6) 0.170(10) -0.061(5)
C60 0.193(9) 0.048(3) 0.342(15) -0.021(5) 0.112(10) -0.021(4)
C61 0.226(13) 0.104(6) 0.315(17) 0.034(8) 0.000(11) -0.018(7)
C62 0.0351(16) 0.0403(14) 0.0412(15) -0.0052(12) -0.0003(12) -0.0024(12)
C63 0.0436(18) 0.0420(15) 0.0473(16) -0.0064(13) 0.0022(14) -0.0047(13)
C64 0.050(2) 0.0589(19) 0.0429(16) -0.0177(14) 0.0015(15) -0.0006(16)
C65 0.0434(19) 0.0571(18) 0.0411(16) -0.0037(14) 0.0001(14) -0.0017(15)
C66 0.049(2) 0.078(2) 0.0432(17) -0.0048(17) 0.0082(16) -0.0122(19)
C67 0.076(3) 0.124(4) 0.049(2) -0.016(2) 0.022(2) -0.038(3)
C68 0.052(2) 0.076(3) 0.0497(19) 0.0055(19) 0.0111(17) -0.009(2)

loop_
_atom_type_symbol
_atom_type_description
_atom_type_scat_dispersion_real
_atom_type_scat_dispersion_imag
_atom_type_scat_source
C C 0.0000 0.0000
;
International Tables for Crystallography
(Vol. C, Tables 4.2.6.8 and 6.1.1.4)
;
H H 0.0000 0.0000
;
International Tables for Crystallography
(Vol. C, Table 6.1.1.4)
;
N N 0.0000 0.0000
;
International Tables for Crystallography
(Vol. C, Tables 4.2.6.8 and 6.1.1.4)
;
S S 0.0000 0.0000
;
International Tables for Crystallography
(Vol. C, Tables 4.2.6.8 and 6.1.1.4)
;
F F 0.0000 0.0000
;
International Tables for Crystallography
(Vol. C, Tables 4.2.6.8 and 6.1.1.4)
;

loop_
_geom_angle_atom_site_label_1
_geom_angle_atom_site_label_2
_geom_angle_atom_site_label_3
_geom_angle
C4 S1 C7 92.92(16)
C8 S2 C11 93.71(14)
C31 S3 C28 93.26(16)
C38 S4 C41 93.27(16)
C45 S5 C42 93.44(14)
C65 S6 C62 92.74(16)
N2 C1 C2 176.9(4)
C4 C2 C1 121.3(3)
C4 C2 C3 121.4(4)
C1 C2 C3 117.4(4)
N1 C3 C2 179.1(6)
C2 C4 C5 126.9(3)
C2 C4 S1 123.7(3)
C5 C4 S1 109.4(2)
F1 C5 C6 122.9(3)
F1 C5 C4 122.8(3)
C6 C5 C4 114.3(3)
F2 C6 C5 122.6(3)
F2 C6 C7 122.5(3)
C5 C6 C7 114.9(3)
C8 C7 C6 125.9(3)
C8 C7 S1 125.6(2)
C6 C7 S1 108.5(2)
C7 C8 C9 129.7(3)
C7 C8 S2 119.7(2)
C9 C8 S2 110.5(2)
C12 C9 C10 118.3(3)
C12 C9 C8 128.7(3)
C10 C9 C8 112.9(3)
C15 C10 C9 119.2(3)
C15 C10 C11 128.2(3)
C9 C10 C11 112.5(2)
C28 C11 C10 130.1(3)
C28 C11 S2 119.6(2)
C10 C11 S2 110.2(2)
C13 C12 C9 122.2(3)
C13 C12 H12 118.9
C9 C12 H12 118.9
C12 C13 C14 119.4(3)
C12 C13 C16 119.8(3)
C14 C13 C16 120.8(3)
C15 C14 C13 118.9(3)
C15 C14 C22 119.1(3)
C13 C14 C22 122.0(3)
C14 C15 C10 121.9(3)
C14 C15 H15 119.1
C10 C15 H15 119.1
C13 C16 C17 113.0(3)
C13 C16 H16A 109.0
C17 C16 H16A 109.0
C13 C16 H16B 109.0
C17 C16 H16B 109.0
H16A C16 H16B 107.8
C16 C17 C18 112.0(4)
C16 C17 H17A 109.2
C18 C17 H17A 109.2
C16 C17 H17B 109.2
C18 C17 H17B 109.2
H17A C17 H17B 107.9
C19 C18 C17 117.6(5)
C19 C18 H18A 107.9
C17 C18 H18A 107.9
C19 C18 H18B 107.9
C17 C18 H18B 107.9
H18A C18 H18B 107.2
C18 C19 C20 115.3(6)
C18 C19 H19A 108.5
C20 C19 H19A 108.5
C18 C19 H19B 108.5
C20 C19 H19B 108.5
H19A C19 H19B 107.5
C21 C20 C19 118.5(8)
C21 C20 H20A 107.7
C19 C20 H20A 107.7
C21 C20 H20B 107.7
C19 C20 H20B 107.7
H20A C20 H20B 107.1
C20 C21 H21A 109.5
C20 C21 H21B 109.5
H21A C21 H21B 109.5
C20 C21 H21C 109.5
H21A C21 H21C 109.5
H21B C21 H21C 109.5
C14 C22 C23 113.7(3)
C14 C22 H22A 108.8
C23 C22 H22A 108.8
C14 C22 H22B 108.8
C23 C22 H22B 108.8
H22A C22 H22B 107.7
C24 C23 C22 112.0(3)
C24 C23 H23A 109.2
C22 C23 H23A 109.2
C24 C23 H23B 109.2
C22 C23 H23B 109.2
H23A C23 H23B 107.9
C23 C24 C25 114.0(3)
C23 C24 H24A 108.8
C25 C24 H24A 108.8
C23 C24 H24B 108.8
C25 C24 H24B 108.8
H24A C24 H24B 107.7
C26 C25 C24 113.8(3)
C26 C25 H25A 108.8
C24 C25 H25A 108.8
C26 C25 H25B 108.8
C24 C25 H25B 108.8
H25A C25 H25B 107.7
C25 C26 C27 113.0(4)
C25 C26 H26A 109.0
C27 C26 H26A 109.0
C25 C26 H26B 109.0
C27 C26 H26B 109.0
H26A C26 H26B 107.8
C26 C27 H27A 109.5
C26 C27 H27B 109.5
H27A C27 H27B 109.5
C26 C27 H27C 109.5
H27A C27 H27C 109.5
H27B C27 H27C 109.5
C11 C28 C29 126.9(3)
C11 C28 S3 125.3(2)
C29 C28 S3 107.7(2)
F3 C29 C30 122.3(3)
F3 C29 C28 121.9(3)
C30 C29 C28 115.8(3)
F4 C30 C29 123.3(3)
F4 C30 C31 122.4(3)
C29 C30 C31 114.3(3)
C32 C31 C30 128.6(3)
C32 C31 S3 122.5(3)
C30 C31 S3 108.8(2)
C31 C32 C33 120.6(3)
C31 C32 C34 121.2(3)
C33 C32 C34 118.2(3)
N3 C33 C32 179.7(5)
N4 C34 C32 178.8(4)
N5 C35 C36 178.9(4)
C38 C36 C37 121.2(3)
C38 C36 C35 121.4(3)
C37 C36 C35 117.4(3)
N6 C37 C36 178.8(5)
C36 C38 C39 128.5(3)
C36 C38 S4 122.6(3)
C39 C38 S4 108.9(2)
F5 C39 C40 122.8(3)
F5 C39 C38 122.7(3)
C40 C39 C38 114.5(3)
F6 C40 C39 122.5(3)
F6 C40 C41 121.8(3)
C39 C40 C41 115.6(3)
C42 C41 C40 127.2(3)
C42 C41 S4 125.2(2)
C40 C41 S4 107.6(2)
C41 C42 C43 130.2(3)
C41 C42 S5 119.4(2)
C43 C42 S5 110.4(2)
C46 C43 C44 118.7(3)
C46 C43 C42 128.2(3)
C44 C43 C42 113.0(3)
C49 C44 C43 119.5(3)
C49 C44 C45 127.9(3)
C43 C44 C45 112.5(3)
C62 C45 C44 129.7(3)
C62 C45 S5 119.7(2)
C44 C45 S5 110.6(2)
C47 C46 C43 121.6(3)
C47 C46 H46 119.2
C43 C46 H46 119.2
C46 C47 C48 119.2(3)
C46 C47 C50 119.2(3)
C48 C47 C50 121.6(3)
C49 C48 C47 119.4(3)
C49 C48 C56 119.0(3)
C47 C48 C56 121.4(3)
C48 C49 C44 121.4(3)
C48 C49 H49 119.3
C44 C49 H49 119.3
C51 C50 C47 113.2(3)
C51 C50 H50A 108.9
C47 C50 H50A 108.9
C51 C50 H50B 108.9
C47 C50 H50B 108.9
H50A C50 H50B 107.7
C50 C51 C52 112.5(3)
C50 C51 H51A 109.1
C52 C51 H51A 109.1
C50 C51 H51B 109.1
C52 C51 H51B 109.1
H51A C51 H51B 107.8
C51 C52 C53 113.7(3)
C51 C52 H52A 108.8
C53 C52 H52A 108.8
C51 C52 H52B 108.8
C53 C52 H52B 108.8
H52A C52 H52B 107.7
C54 C53 C52 113.9(3)
C54 C53 H53A 108.8
C52 C53 H53A 108.8
C54 C53 H53B 108.8
C52 C53 H53B 108.8
H53A C53 H53B 107.7
C53 C54 C55 112.6(4)
C53 C54 H54A 109.1
C55 C54 H54A 109.1
C53 C54 H54B 109.1
C55 C54 H54B 109.1
H54A C54 H54B 107.8
C54 C55 H55A 109.5
C54 C55 H55B 109.5
H55A C55 H55B 109.5
C54 C55 H55C 109.5
H55A C55 H55C 109.5
H55B C55 H55C 109.5
C48 C56 C57 111.8(4)
C48 C56 H56A 109.2
C57 C56 H56A 109.2
C48 C56 H56B 109.2
C57 C56 H56B 109.2
H56A C56 H56B 107.9
C58 C57 C56 114.9(6)
C58 C57 H57A 108.6
C56 C57 H57A 108.6
C58 C57 H57B 108.6
C56 C57 H57B 108.6
H57A C57 H57B 107.5
C59 C58 C57 126.0(8)
C59 C58 H58A 105.8
C57 C58 H58A 105.8
C59 C58 H58B 105.8
C57 C58 H58B 105.8
H58A C58 H58B 106.2
C58 C59 C60 124.8(9)
C58 C59 H59A 106.1
C60 C59 H59A 106.1
C58 C59 H59B 106.1
C60 C59 H59B 106.1
H59A C59 H59B 106.3
C61 C60 C59 117.7(9)
C61 C60 H60A 107.9
C59 C60 H60A 107.9
C61 C60 H60B 107.9
C59 C60 H60B 107.9
H60A C60 H60B 107.2
C60 C61 H61A 109.5
C60 C61 H61B 109.5
H61A C61 H61B 109.5
C60 C61 H61C 109.5
H61A C61 H61C 109.5
H61B C61 H61C 109.5
C45 C62 C63 125.8(3)
C45 C62 S6 125.9(2)
C63 C62 S6 108.4(2)
F7 C63 C64 122.3(3)
F7 C63 C62 122.3(3)
C64 C63 C62 115.3(3)
F8 C64 C63 123.0(4)
F8 C64 C65 123.2(3)
C63 C64 C65 113.8(3)
C66 C65 C64 126.8(3)
C66 C65 S6 123.4(3)
C64 C65 S6 109.8(2)
C65 C66 C68 121.6(4)
C65 C66 C67 120.9(4)
C68 C66 C67 117.5(4)
N8 C67 C66 178.6(6)
N7 C68 C66 177.2(5)

loop_
_geom_bond_atom_site_label_1
_geom_bond_atom_site_label_2
_geom_bond_distance
S1 C4 1.738(3)
S1 C7 1.757(3)
S2 C8 1.743(3)
S2 C11 1.749(3)
S3 C31 1.758(4)
S3 C28 1.761(3)
S4 C38 1.752(4)
S4 C41 1.759(3)
S5 C45 1.746(3)
S5 C42 1.752(3)
S6 C65 1.747(3)
S6 C62 1.753(3)
F1 C5 1.331(4)
F2 C6 1.328(4)
F3 C29 1.332(4)
F4 C30 1.326(4)
F5 C39 1.329(4)
F6 C40 1.337(4)
F7 C63 1.329(4)
F8 C64 1.319(4)
N1 C3 1.135(6)
N2 C1 1.146(6)
N3 C33 1.149(5)
N4 C34 1.138(5)
N5 C35 1.140(5)
N6 C37 1.147(5)
N7 C68 1.150(6)
N8 C67 1.126(6)
C1 C2 1.413(6)
C2 C4 1.379(5)
C2 C3 1.430(5)
C4 C5 1.423(5)
C5 C6 1.350(5)
C6 C7 1.421(4)
C7 C8 1.387(4)
C8 C9 1.450(4)
C9 C12 1.389(4)
C9 C10 1.424(4)
C10 C15 1.393(4)
C10 C11 1.458(4)
C11 C28 1.376(4)
C12 C13 1.380(4)
C12 H12 0.9300
C13 C14 1.418(5)
C13 C16 1.503(5)
C14 C15 1.382(5)
C14 C22 1.514(4)
C15 H15 0.9300
C16 C17 1.512(5)
C16 H16A 0.9700
C16 H16B 0.9700
C17 C18 1.520(6)
C17 H17A 0.9700
C17 H17B 0.9700
C18 C19 1.425(7)
C18 H18A 0.9700
C18 H18B 0.9700
C19 C20 1.527(8)
C19 H19A 0.9700
C19 H19B 0.9700
C20 C21 1.302(10)
C20 H20A 0.9700
C20 H20B 0.9700
C21 H21A 0.9600
C21 H21B 0.9600
C21 H21C 0.9600
C22 C23 1.524(5)
C22 H22A 0.9700
C22 H22B 0.9700
C23 C24 1.521(4)
C23 H23A 0.9700
C23 H23B 0.9700
C24 C25 1.526(5)
C24 H24A 0.9700
C24 H24B 0.9700
C25 C26 1.512(5)
C25 H25A 0.9700
C25 H25B 0.9700
C26 C27 1.514(6)
C26 H26A 0.9700
C26 H26B 0.9700
C27 H27A 0.9600
C27 H27B 0.9600
C27 H27C 0.9600
C28 C29 1.420(5)
C29 C30 1.358(5)
C30 C31 1.414(5)
C31 C32 1.381(5)
C32 C33 1.414(5)
C32 C34 1.434(5)
C35 C36 1.433(5)
C36 C38 1.378(5)
C36 C37 1.411(5)
C38 C39 1.409(5)
C39 C40 1.354(5)
C40 C41 1.421(5)
C41 C42 1.378(4)
C42 C43 1.451(4)
C43 C46 1.395(4)
C43 C44 1.421(4)
C44 C49 1.387(4)
C44 C45 1.457(4)
C45 C62 1.384(4)
C46 C47 1.385(5)
C46 H46 0.9300
C47 C48 1.419(5)
C47 C50 1.519(4)
C48 C49 1.385(4)
C48 C56 1.507(5)
C49 H49 0.9300
C50 C51 1.513(5)
C50 H50A 0.9700
C50 H50B 0.9700
C51 C52 1.523(4)
C51 H51A 0.9700
C51 H51B 0.9700
C52 C53 1.535(5)
C52 H52A 0.9700
C52 H52B 0.9700
C53 C54 1.512(5)
C53 H53A 0.9700
C53 H53B 0.9700
C54 C55 1.520(6)
C54 H54A 0.9700
C54 H54B 0.9700
C55 H55A 0.9600
C55 H55B 0.9600
C55 H55C 0.9600
C56 C57 1.518(6)
C56 H56A 0.9700
C56 H56B 0.9700
C57 C58 1.517(7)
C57 H57A 0.9700
C57 H57B 0.9700
C58 C59 1.206(10)
C58 H58A 0.9700
C58 H58B 0.9700
C59 C60 1.531(9)
C59 H59A 0.9700
C59 H59B 0.9700
C60 C61 1.232(11)
C60 H60A 0.9700
C60 H60B 0.9700
C61 H61A 0.9600
C61 H61B 0.9600
C61 H61C 0.9600
C62 C63 1.430(4)
C63 C64 1.351(5)
C64 C65 1.419(5)
C65 C66 1.382(5)
C66 C68 1.417(6)
C66 C67 1.437(6)

loop_
_geom_torsion_atom_site_label_1
_geom_torsion_atom_site_label_2
_geom_torsion_atom_site_label_3
_geom_torsion_atom_site_label_4
_geom_torsion
C1 C2 C4 C5 175.5(3)
C3 C2 C4 C5 -4.3(6)
C1 C2 C4 S1 -4.0(5)
C3 C2 C4 S1 176.2(3)
C7 S1 C4 C2 178.2(3)
C7 S1 C4 C5 -1.4(2)
C2 C4 C5 F1 -0.4(5)
S1 C4 C5 F1 179.1(3)
C2 C4 C5 C6 -177.9(3)
S1 C4 C5 C6 1.7(4)
F1 C5 C6 F2 1.7(5)
C4 C5 C6 F2 179.2(3)
F1 C5 C6 C7 -178.6(3)
C4 C5 C6 C7 -1.1(4)
F2 C6 C7 C8 -0.4(5)
C5 C6 C7 C8 179.9(3)
F2 C6 C7 S1 179.7(2)
C5 C6 C7 S1 0.0(3)
C4 S1 C7 C8 -179.1(3)
C4 S1 C7 C6 0.8(2)
C6 C7 C8 C9 175.3(3)
S1 C7 C8 C9 -4.9(5)
C6 C7 C8 S2 -3.0(4)
S1 C7 C8 S2 176.87(16)
C11 S2 C8 C7 179.4(2)
C11 S2 C8 C9 0.9(2)
C7 C8 C9 C12 0.3(5)
S2 C8 C9 C12 178.6(2)
C7 C8 C9 C10 -177.7(3)
S2 C8 C9 C10 0.6(3)
C12 C9 C10 C15 -4.0(4)
C8 C9 C10 C15 174.2(2)
C12 C9 C10 C11 179.5(2)
C8 C9 C10 C11 -2.3(3)
C15 C10 C11 C28 6.6(5)
C9 C10 C11 C28 -177.2(3)
C15 C10 C11 S2 -173.2(2)
C9 C10 C11 S2 2.9(3)
C8 S2 C11 C28 178.0(2)
C8 S2 C11 C10 -2.2(2)
C10 C9 C12 C13 2.9(4)
C8 C9 C12 C13 -175.0(3)
C9 C12 C13 C14 0.9(5)
C9 C12 C13 C16 178.0(3)
C12 C13 C14 C15 -3.6(5)
C16 C13 C14 C15 179.4(3)
C12 C13 C14 C22 175.5(3)
C16 C13 C14 C22 -1.5(5)
C13 C14 C15 C10 2.5(5)
C22 C14 C15 C10 -176.7(3)
C9 C10 C15 C14 1.3(4)
C11 C10 C15 C14 177.3(3)
C12 C13 C16 C17 -88.9(4)
C14 C13 C16 C17 88.1(4)
C13 C16 C17 C18 -175.5(4)
C16 C17 C18 C19 176.5(5)
C17 C18 C19 C20 -178.8(6)
C18 C19 C20 C21 159.6(11)
C15 C14 C22 C23 -87.8(4)
C13 C14 C22 C23 93.0(4)
C14 C22 C23 C24 -174.4(3)
C22 C23 C24 C25 -177.5(4)
C23 C24 C25 C26 180.0(4)
C24 C25 C26 C27 179.4(4)
C10 C11 C28 C29 -178.9(3)
S2 C11 C28 C29 1.0(4)
C10 C11 C28 S3 1.1(5)
S2 C11 C28 S3 -179.04(16)
C31 S3 C28 C11 -178.1(3)
C31 S3 C28 C29 1.9(2)
C11 C28 C29 F3 -0.2(5)
S3 C28 C29 F3 179.8(2)
C11 C28 C29 C30 179.3(3)
S3 C28 C29 C30 -0.7(3)
F3 C29 C30 F4 0.7(5)
C28 C29 C30 F4 -178.8(3)
F3 C29 C30 C31 178.1(3)
C28 C29 C30 C31 -1.4(4)
F4 C30 C31 C32 0.5(5)
C29 C30 C31 C32 -177.0(3)
F4 C30 C31 S3 -179.8(2)
C29 C30 C31 S3 2.7(3)
C28 S3 C31 C32 177.1(3)
C28 S3 C31 C30 -2.6(2)
C30 C31 C32 C33 -179.8(3)
S3 C31 C32 C33 0.5(4)
C30 C31 C32 C34 2.3(5)
S3 C31 C32 C34 -177.4(2)
C37 C36 C38 C39 179.0(3)
C35 C36 C38 C39 -2.1(5)
C37 C36 C38 S4 -1.5(5)
C35 C36 C38 S4 177.4(2)
C41 S4 C38 C36 -177.4(3)
C41 S4 C38 C39 2.2(2)
C36 C38 C39 F5 -1.0(5)
S4 C38 C39 F5 179.4(2)
C36 C38 C39 C40 177.5(3)
S4 C38 C39 C40 -2.0(4)
F5 C39 C40 F6 -0.5(5)
C38 C39 C40 F6 -179.0(3)
F5 C39 C40 C41 179.2(3)
C38 C39 C40 C41 0.7(4)
F6 C40 C41 C42 0.8(5)
C39 C40 C41 C42 -178.9(3)
F6 C40 C41 S4 -179.3(2)
C39 C40 C41 S4 1.0(4)
C38 S4 C41 C42 178.1(3)
C38 S4 C41 C40 -1.8(2)
C40 C41 C42 C43 178.1(3)
S4 C41 C42 C43 -1.8(5)
C40 C41 C42 S5 -1.2(4)
S4 C41 C42 S5 178.90(16)
C45 S5 C42 C41 -178.6(2)
C45 S5 C42 C43 2.0(2)
C41 C42 C43 C46 -5.4(5)
S5 C42 C43 C46 174.0(3)
C41 C42 C43 C44 177.7(3)
S5 C42 C43 C44 -3.0(3)
C46 C43 C44 C49 2.6(4)
C42 C43 C44 C49 179.9(3)
C46 C43 C44 C45 -174.6(3)
C42 C43 C44 C45 2.6(3)
C49 C44 C45 C62 0.5(5)
C43 C44 C45 C62 177.5(3)
C49 C44 C45 S5 -178.1(3)
C43 C44 C45 S5 -1.1(3)
C42 S5 C45 C62 -179.3(2)
C42 S5 C45 C44 -0.5(2)
C44 C43 C46 C47 0.1(4)
C42 C43 C46 C47 -176.6(3)
C43 C46 C47 C48 -2.8(5)
C43 C46 C47 C50 176.9(3)
C46 C47 C48 C49 2.8(5)
C50 C47 C48 C49 -176.9(3)
C46 C47 C48 C56 178.0(3)
C50 C47 C48 C56 -1.7(5)
C47 C48 C49 C44 0.0(5)
C56 C48 C49 C44 -175.4(3)
C43 C44 C49 C48 -2.7(5)
C45 C44 C49 C48 174.1(3)
C46 C47 C50 C51 87.5(4)
C48 C47 C50 C51 -92.8(4)
C47 C50 C51 C52 176.5(3)
C50 C51 C52 C53 175.2(4)
C51 C52 C53 C54 -179.4(4)
C52 C53 C54 C55 178.7(4)
C49 C48 C56 C57 84.7(5)
C47 C48 C56 C57 -90.5(5)
C48 C56 C57 C58 178.5(5)
C56 C57 C58 C59 -89.4(13)
C57 C58 C59 C60 178.6(9)
C58 C59 C60 C61 132.5(15)
C44 C45 C62 C63 -175.2(3)
S5 C45 C62 C63 3.3(4)
C44 C45 C62 S6 4.2(5)
S5 C45 C62 S6 -177.33(16)
C65 S6 C62 C45 180.0(3)
C65 S6 C62 C63 -0.5(2)
C45 C62 C63 F7 -0.3(5)
S6 C62 C63 F7 -179.8(2)
C45 C62 C63 C64 179.4(3)
S6 C62 C63 C64 -0.1(4)
F7 C63 C64 F8 -1.9(5)
C62 C63 C64 F8 178.4(3)
F7 C63 C64 C65 -179.4(3)
C62 C63 C64 C65 0.8(4)
F8 C64 C65 C66 0.3(6)
C63 C64 C65 C66 177.9(3)
F8 C64 C65 S6 -178.7(3)
C63 C64 C65 S6 -1.2(4)
C62 S6 C65 C66 -178.1(3)
C62 S6 C65 C64 1.0(2)
C64 C65 C66 C68 -174.9(3)
S6 C65 C66 C68 4.0(5)
C64 C65 C66 C67 4.8(6)
S6 C65 C66 C67 -176.2(3)
